data_7701092
loop_
_publ_author_name
'Wozniak, Derek I.'
'Hicks, Andrew J.'
'Sabbers, William A.'
'Dobereiner, Graham E.'

_publ_section_title
;
 Imidazolyl-phenyl (IMP) anions: a modular structure for tuning solubility
 and coordinating ability.
;
_journal_issue 37
_journal_name_full 'Dalton transactions (Cambridge, England : 2003)'
_journal_page_first 14138
_journal_page_last 14155
_journal_paper_doi 10.1039/c9dt03511g
_journal_volume 48
_journal_year 2019
_chemical_formula_moiety 'C20 H40 Na O5, C47 H5 B2 F36 N2'
_chemical_formula_sum 'C67 H45 B2 F36 N2 Na O5'
_chemical_formula_weight 1686.66
_space_group_crystal_system monoclinic
_space_group_IT_number 14
_space_group_name_Hall '-P 2yn'
_space_group_name_H-M_alt 'P 1 21/n 1'
_symmetry_space_group_name_Hall '-P 2yn'
_symmetry_space_group_name_H-M 'P 1 21/n 1'
_atom_sites_solution_hydrogens geom
_audit_creation_date 2019-05-24
_audit_creation_method
;
Olex2 1.2
(compiled 2017.08.10 svn.r3458 for OlexSys, GUI svn.r5381)
;
_audit_update_record
;
2019-05-30 deposited with the CCDC.    2019-09-02 downloaded from the CCDC.
;
_cell_angle_alpha 90
_cell_angle_beta 106.941(3)
_cell_angle_gamma 90
_cell_formula_units_Z 4
_cell_length_a 15.937(3)
_cell_length_b 25.254(4)
_cell_length_c 18.608(3)
_cell_measurement_reflns_used 9082
_cell_measurement_temperature 100(2)
_cell_measurement_theta_max 25.33
_cell_measurement_theta_min 2.57
_cell_volume 7164(2)
_computing_cell_refinement 'SAINT v8.34A (Bruker, 2013)'
_computing_data_reduction 'SAINT v8.34A (Bruker, 2013)'
_computing_molecular_graphics 'Olex2 (Dolomanov et al., 2009)'
_computing_publication_material 'Olex2 (Dolomanov et al., 2009)'
_computing_structure_refinement 'XL (Sheldrick, 2008)'
_computing_structure_solution 'SHELXT 2014/4 (Sheldrick, 2014)'
_diffrn_ambient_temperature 100.01
_diffrn_measured_fraction_theta_full 0.993
_diffrn_measured_fraction_theta_max 0.986
_diffrn_measurement_device_type 'Bruker APEX-II CCD'
_diffrn_measurement_method '\f and \w scans'
_diffrn_radiation_type MoK\a
_diffrn_radiation_wavelength 0.71073
_diffrn_reflns_av_R_equivalents 0.0709
_diffrn_reflns_av_unetI/netI 0.0771
_diffrn_reflns_Laue_measured_fraction_full 0.993
_diffrn_reflns_Laue_measured_fraction_max 0.986
_diffrn_reflns_limit_h_max 18
_diffrn_reflns_limit_h_min -20
_diffrn_reflns_limit_k_max 33
_diffrn_reflns_limit_k_min -33
_diffrn_reflns_limit_l_max 24
_diffrn_reflns_limit_l_min -24
_diffrn_reflns_number 62821
_diffrn_reflns_point_group_measured_fraction_full 0.993
_diffrn_reflns_point_group_measured_fraction_max 0.986
_diffrn_reflns_theta_full 25.242
_diffrn_reflns_theta_max 27.897
_diffrn_reflns_theta_min 1.400
_diffrn_standards_number 0
_exptl_absorpt_coefficient_mu 0.167
_exptl_absorpt_correction_T_max 0.7456
_exptl_absorpt_correction_T_min 0.6433
_exptl_absorpt_correction_type multi-scan
_exptl_absorpt_process_details
'SADABS-2014/5 (Bruker,2014/5) was used for absorption correction. wR2(int) was 0.0489 before and 0.0430 after correction. The Ratio of minimum to maximum transmission is 0.8628. The \l/2 correction factor is 0.00150.'
_exptl_crystal_colour 'clear colourless'
_exptl_crystal_colour_lustre clear
_exptl_crystal_colour_primary colourless
_exptl_crystal_density_diffrn 1.564
_exptl_crystal_description prism
_exptl_crystal_F_000 3384
_exptl_crystal_size_max 0.439
_exptl_crystal_size_mid 0.163
_exptl_crystal_size_min 0.041
_refine_diff_density_max 0.876
_refine_diff_density_min -0.502
_refine_diff_density_rms 0.076
_refine_ls_extinction_method none
_refine_ls_goodness_of_fit_ref 1.028
_refine_ls_hydrogen_treatment constr
_refine_ls_matrix_type full
_refine_ls_number_parameters 1066
_refine_ls_number_reflns 16890
_refine_ls_number_restraints 87
_refine_ls_restrained_S_all 1.030
_refine_ls_R_factor_all 0.1336
_refine_ls_R_factor_gt 0.0711
_refine_ls_shift/su_max 0.000
_refine_ls_shift/su_mean 0.000
_refine_ls_structure_factor_coef Fsqd
_refine_ls_weighting_details 'w=1/[\s^2^(Fo^2^)+(0.0558P)^2^+16.6377P] where P=(Fo^2^+2Fc^2^)/3'
_refine_ls_weighting_scheme calc
_refine_ls_wR_factor_gt 0.1507
_refine_ls_wR_factor_ref 0.1751
_reflns_Friedel_coverage 0.000
_reflns_number_gt 9872
_reflns_number_total 16890
_reflns_threshold_expression 'I > 2\s(I)'
_cod_data_source_file c9dt03511g3.cif
_cod_data_source_block mo_6004_0m_a_sq
_cod_depositor_comments 'Adding full bibliography for 7701086--7701108.cif.'
_cod_database_code 7701092
_shelx_shelxl_version_number 2018/3
_shelx_space_group_comment
;
The symmetry employed for this shelxl refinement is uniquely defined
by the following loop, which should always be used as a source of
symmetry information in preference to the above space-group names.
They are only intended as comments.
;
_shelx_estimated_absorpt_t_max 0.993
_shelx_estimated_absorpt_t_min 0.930
_olex2_refinement_description
;
1. Fixed Uiso
 At 1.2 times of:
  All C(H) groups, All C(H,H) groups, All C(H,H,H,H) groups
2. Restrained distances
 O5-C48A
 1.43 with sigma of 0.02
 C48A-C49
 1.53 with sigma of 0.02
 C48-C49
 1.53 with sigma of 0.02
 C48-O5
 1.43 with sigma of 0.02
 C60A-O1
 1.43 with sigma of 0.02
 C60-O1
 1.43 with sigma of 0.02
 C60A-C61
 1.53 with sigma of 0.02
 C60-C61
 1.53 with sigma of 0.02
 C48-C50
 2.37 with sigma of 0.04
 C48A-C50
 2.37 with sigma of 0.04
 C49-C51
 2.37 with sigma of 0.04
 C48-C51
 2.37 with sigma of 0.04
 C60A-C63
 2.37 with sigma of 0.04
 C60A-C62
 2.37 with sigma of 0.04
 C61-C63
 2.37 with sigma of 0.04
 C60-C63
 2.37 with sigma of 0.04
 C48A-C51
 2.37 with sigma of 0.001
3. Rigid bond restraints
 C60A, C61, O1, C60
 with sigma for 1-2 distances of 0.01 and sigma for 1-3 distances of 0.01
 O5, C48, C48A, C49
 with sigma for 1-2 distances of 0.01 and sigma for 1-3 distances of 0.01
 F1A, F3A, F2A
 with sigma for 1-2 distances of 0.01 and sigma for 1-3 distances of 0.01
4. Uiso/Uaniso restraints and constraints
C49 \\sim C48 \\sim O5 \\sim C48A: within 1.7A with sigma of 0.05 and sigma for
terminal atoms of 0.08
O1 \\sim C60A \\sim C60 \\sim C61: within 1.7A with sigma of 0.05 and sigma for
terminal atoms of 0.08
F3A \\sim F1A \\sim F2A: within 1.7A with sigma of 0.05 and sigma for terminal
atoms of 0.08
5. Others
 Sof(H49C)=Sof(H49D)=Sof(C48A)=Sof(H48C)=Sof(H48D)=1-FVAR(1)
 Sof(H49A)=Sof(H49B)=Sof(C48)=Sof(H48A)=Sof(H48B)=FVAR(1)
 Sof(H61C)=Sof(H61D)=Sof(C60A)=Sof(H60C)=Sof(H60D)=1-FVAR(2)
 Sof(H61A)=Sof(H61B)=Sof(C60)=Sof(H60A)=Sof(H60B)=FVAR(2)
 Sof(F3A)=Sof(F1A)=Sof(F2A)=1-FVAR(3)
 Sof(F3)=Sof(F1)=Sof(F2)=FVAR(3)
6.a Secondary CH2 refined with riding coordinates:
 C50(H50A,H50B), C49(H49A,H49B), C49(H49C,H49D), C58(H58A,H58B), C51(H51A,
 H51B), C66(H66A,H66B), C55(H55A,H55B), C67(H67A,H67B), C59(H59A,H59B),
 C61(H61A,H61B), C61(H61C,H61D), C65(H65A,H65B), C63(H63A,H63B), C62(H62A,H62B),
  C64(H64A,H64B), C56(H56A,H56B), C60(H60A,H60B), C48(H48A,H48B), C54(H54A,
 H54B), C57(H57A,H57B), C52(H52A,H52B), C53(H53A,H53B), C48A(H48C,H48D),
 C60A(H60C,H60D)
6.b Aromatic/amide H refined with riding coordinates:
 C38(H38), C39(H39), C41(H41), C45(H45), C43(H43)
;
_olex2_submission_special_instructions 'No special instructions were received'

loop_
_space_group_symop_operation_xyz
'x, y, z'
'-x+1/2, y+1/2, -z+1/2'
'-x, -y, -z'
'x-1/2, -y-1/2, z-1/2'

loop_
_atom_site_label
_atom_site_type_symbol
_atom_site_fract_x
_atom_site_fract_y
_atom_site_fract_z
_atom_site_U_iso_or_equiv
_atom_site_adp_type
_atom_site_occupancy
_atom_site_site_symmetry_order
_atom_site_calc_flag
_atom_site_refinement_flags_posn
_atom_site_refinement_flags_adp
_atom_site_refinement_flags_occupancy
_atom_site_disorder_assembly
_atom_site_disorder_group
Na1 Na 0.23224(11) 0.58865(7) 0.71507(10) 0.0398(4) Uani 1 1 d . . . . .
F26 F 0.41285(13) 0.75544(8) 0.21640(11) 0.0231(4) Uani 1 1 d . . . . .
F31 F 0.57931(13) 0.74126(8) 0.33459(11) 0.0236(4) Uani 1 1 d . . . . .
F7 F 0.02870(13) 0.71889(8) 0.25466(11) 0.0249(5) Uani 1 1 d . . . . .
F17 F 0.01761(13) 0.78269(8) 0.36750(11) 0.0253(5) Uani 1 1 d . . . . .
F22 F 0.53774(14) 0.58342(8) 0.24450(11) 0.0254(5) Uani 1 1 d . . . . .
F21 F 0.26144(13) 0.66846(8) 0.46135(11) 0.0255(5) Uani 1 1 d . . . . .
F27 F 0.55394(13) 0.56747(8) 0.42428(11) 0.0256(5) Uani 1 1 d . . . . .
F36 F 0.41501(13) 0.61733(8) 0.44833(11) 0.0244(5) Uani 1 1 d . . . . .
F16 F 0.28054(14) 0.77733(9) 0.52771(11) 0.0278(5) Uani 1 1 d . . . . .
F11 F 0.26520(13) 0.83884(8) 0.27968(11) 0.0256(5) Uani 1 1 d . . . . .
F28 F 0.71761(14) 0.57284(9) 0.50794(12) 0.0311(5) Uani 1 1 d . . . . .
F32 F 0.35822(14) 0.57917(9) 0.18889(11) 0.0280(5) Uani 1 1 d . . . . .
F30 F 0.74363(14) 0.74506(8) 0.41963(12) 0.0292(5) Uani 1 1 d . . . . .
F18 F -0.07673(13) 0.72261(9) 0.43298(12) 0.0316(5) Uani 1 1 d . . . . .
F12 F 0.11758(15) 0.87947(9) 0.31913(12) 0.0320(5) Uani 1 1 d . . . . .
F20 F 0.16771(15) 0.61147(9) 0.52992(12) 0.0333(5) Uani 1 1 d . . . . .
F29 F 0.81546(14) 0.66143(9) 0.51116(12) 0.0329(5) Uani 1 1 d . . . . .
F25 F 0.45984(15) 0.76861(9) 0.09263(12) 0.0332(5) Uani 1 1 d . . . . .
F19 F -0.00212(15) 0.63599(9) 0.51620(12) 0.0340(5) Uani 1 1 d . . . . .
F8 F -0.02500(14) 0.73839(9) 0.10894(11) 0.0333(5) Uani 1 1 d . . . . .
F23 F 0.58499(15) 0.59816(9) 0.11960(12) 0.0357(6) Uani 1 1 d . . . . .
F10 F 0.21112(16) 0.85577(9) 0.13223(12) 0.0364(6) Uani 1 1 d . . . . .
F9 F 0.06403(16) 0.80736(10) 0.04514(11) 0.0373(6) Uani 1 1 d . . . . .
F15 F 0.29129(17) 0.86189(10) 0.61505(12) 0.0412(6) Uani 1 1 d . . . . .
F13 F 0.12688(17) 0.96128(9) 0.40805(14) 0.0406(6) Uani 1 1 d . . . . .
F24 F 0.54719(16) 0.69070(10) 0.04163(12) 0.0404(6) Uani 1 1 d . . . . .
F33 F 0.26339(16) 0.49715(9) 0.20440(13) 0.0405(6) Uani 1 1 d . . . . .
F14 F 0.21298(18) 0.95488(10) 0.55753(14) 0.0458(7) Uani 1 1 d . . . . .
F35 F 0.31445(17) 0.53569(10) 0.46131(13) 0.0417(6) Uani 1 1 d . . . . .
F34 F 0.23797(18) 0.47371(10) 0.33923(15) 0.0500(7) Uani 1 1 d . . . . .
N2 N 0.39945(17) 0.70207(11) 0.34463(15) 0.0152(6) Uani 1 1 d . . . . .
N1 N 0.29066(18) 0.74696(11) 0.36944(15) 0.0171(6) Uani 1 1 d . . . . .
F6 F 0.0787(2) 0.56991(15) 0.31701(17) 0.0773(11) Uani 1 1 d . . . . .
F3 F 0.1615(19) 0.6262(7) 0.0137(10) 0.084(6) Uani 0.46(4) 1 d . . P A 1
O4 O 0.3515(2) 0.57664(11) 0.66970(17) 0.0418(8) Uani 1 1 d . . . . .
O2 O 0.1950(2) 0.50050(12) 0.69229(17) 0.0452(8) Uani 1 1 d . . . . .
F5 F 0.0678(2) 0.53035(12) 0.2152(2) 0.0796(11) Uani 1 1 d . . . . .
F4 F -0.0176(2) 0.59382(15) 0.2171(3) 0.0949(13) Uani 1 1 d . . . . .
O3 O 0.3160(2) 0.58066(16) 0.83998(17) 0.0557(10) Uani 1 1 d . . . . .
O1 O 0.0926(2) 0.60580(14) 0.7246(2) 0.0610(10) Uani 1 1 d D U . . .
O5 O 0.2524(2) 0.67827(13) 0.7104(2) 0.0658(11) Uani 1 1 d D U . . .
C37 C 0.3114(2) 0.70858(13) 0.32754(18) 0.0154(7) Uani 1 1 d . . . . .
C38 C 0.4350(2) 0.73880(14) 0.39999(18) 0.0177(7) Uani 1 1 d . . . . .
H38 H 0.495852 0.743905 0.423743 0.021 Uiso 1 1 calc R . . . .
F1 F 0.2596(8) 0.6823(8) 0.0491(8) 0.055(4) Uani 0.46(4) 1 d . . P A 1
C40 C 0.2466(2) 0.67827(13) 0.26725(18) 0.0174(7) Uani 1 1 d . . . . .
C30 C 0.5963(2) 0.61331(14) 0.42095(19) 0.0197(7) Uani 1 1 d . . . . .
F2 F 0.1272(17) 0.7051(10) 0.0184(12) 0.072(6) Uani 0.46(4) 1 d . . P A 1
C25 C 0.5546(2) 0.65493(13) 0.37566(19) 0.0184(7) Uani 1 1 d . . . . .
C24 C 0.4525(2) 0.71397(14) 0.19401(19) 0.0206(7) Uani 1 1 d . . . . .
C27 C 0.6962(2) 0.70108(15) 0.42179(19) 0.0221(8) Uani 1 1 d . . . . .
C1 C 0.2033(2) 0.82345(14) 0.41729(19) 0.0201(7) Uani 1 1 d . . . . .
C39 C 0.3697(2) 0.76622(14) 0.41495(18) 0.0174(7) Uani 1 1 d . . . . .
H39 H 0.376555 0.794011 0.450609 0.021 Uiso 1 1 calc R . . . .
C8 C 0.1924(2) 0.81267(14) 0.23931(19) 0.0201(7) Uani 1 1 d . . . . .
C19 C 0.4691(2) 0.66753(14) 0.23580(18) 0.0188(7) Uani 1 1 d . . . . .
C29 C 0.6828(2) 0.61487(14) 0.46540(19) 0.0221(8) Uani 1 1 d . . . . .
C26 C 0.6100(2) 0.69762(14) 0.37737(19) 0.0189(7) Uani 1 1 d . . . . .
C28 C 0.7324(2) 0.65929(15) 0.4662(2) 0.0238(8) Uani 1 1 d . . . . .
C14 C 0.0564(2) 0.73918(14) 0.40520(19) 0.0212(8) Uani 1 1 d . . . . .
C18 C 0.1765(2) 0.68400(15) 0.45139(19) 0.0215(8) Uani 1 1 d . . . . .
C41 C 0.2436(2) 0.68626(14) 0.19239(19) 0.0200(7) Uani 1 1 d . . . . .
H41 H 0.282587 0.710791 0.180280 0.024 Uiso 1 1 calc R . . . .
C7 C 0.1491(2) 0.77894(14) 0.27630(18) 0.0183(7) Uani 1 1 d . . . . .
C13 C 0.1427(2) 0.72735(14) 0.40715(18) 0.0192(7) Uani 1 1 d . . . . .
C20 C 0.5147(2) 0.62990(14) 0.20721(19) 0.0219(8) Uani 1 1 d . . . . .
C6 C 0.2430(2) 0.82281(15) 0.49413(19) 0.0226(8) Uani 1 1 d . . . . .
C2 C 0.1641(2) 0.87213(15) 0.3917(2) 0.0240(8) Uani 1 1 d . . . . .
C31 C 0.3954(2) 0.60195(13) 0.31930(19) 0.0189(7) Uani 1 1 d . . . . .
C45 C 0.1881(2) 0.64257(14) 0.2840(2) 0.0213(7) Uani 1 1 d . . . . .
H45 H 0.189439 0.636718 0.334719 0.026 Uiso 1 1 calc R . . . .
C5 C 0.2488(3) 0.86594(16) 0.5417(2) 0.0283(9) Uani 1 1 d . . . . .
C9 C 0.1664(3) 0.82219(15) 0.1637(2) 0.0250(8) Uani 1 1 d . . . . .
C23 C 0.4770(2) 0.72211(15) 0.12917(19) 0.0231(8) Uani 1 1 d . . . . .
C21 C 0.5399(2) 0.63630(15) 0.1428(2) 0.0255(8) Uani 1 1 d . . . . .
C32 C 0.3535(2) 0.56966(14) 0.2588(2) 0.0226(8) Uani 1 1 d . . . . .
C17 C 0.1298(2) 0.65315(15) 0.48748(19) 0.0237(8) Uani 1 1 d . . . . .
C36 C 0.3794(2) 0.58788(14) 0.3863(2) 0.0220(8) Uani 1 1 d . . . . .
C12 C 0.0762(2) 0.75496(14) 0.22851(19) 0.0198(7) Uani 1 1 d . . . . .
C11 C 0.0468(2) 0.76359(15) 0.1520(2) 0.0239(8) Uani 1 1 d . . . . .
C15 C 0.0071(2) 0.70917(16) 0.4397(2) 0.0243(8) Uani 1 1 d . . . . .
C42 C 0.1842(2) 0.65868(15) 0.1356(2) 0.0248(8) Uani 1 1 d . . . . .
C3 C 0.1669(3) 0.91598(16) 0.4371(2) 0.0299(9) Uani 1 1 d . . . . .
C44 C 0.1284(2) 0.61574(15) 0.2269(2) 0.0247(8) Uani 1 1 d . . . . .
C16 C 0.0436(2) 0.66547(15) 0.4811(2) 0.0245(8) Uani 1 1 d . . . . .
C4 C 0.2092(3) 0.91263(16) 0.5119(2) 0.0323(10) Uani 1 1 d . . . . .
C10 C 0.0915(3) 0.79731(16) 0.11900(19) 0.0264(8) Uani 1 1 d . . . . .
C43 C 0.1255(2) 0.62344(15) 0.1523(2) 0.0274(8) Uani 1 1 d . . . . .
H43 H 0.084091 0.604901 0.113290 0.033 Uiso 1 1 calc R . . . .
C35 C 0.3281(3) 0.54581(16) 0.3943(2) 0.0298(9) Uani 1 1 d . . . . .
C22 C 0.5206(3) 0.68300(16) 0.1038(2) 0.0296(9) Uani 1 1 d . . . . .
C33 C 0.3017(3) 0.52672(15) 0.2652(2) 0.0287(9) Uani 1 1 d . . . . .
C46 C 0.0642(3) 0.57819(17) 0.2440(3) 0.0377(10) Uani 1 1 d . . . . .
C34 C 0.2892(3) 0.51460(16) 0.3333(2) 0.0329(9) Uani 1 1 d . . . . .
C50 C 0.2185(3) 0.76796(16) 0.7089(2) 0.0347(10) Uani 1 1 d D . . . .
H50A H 0.185646 0.770633 0.746470 0.042 Uiso 1 1 calc R . . . .
H50B H 0.206403 0.799599 0.676085 0.042 Uiso 1 1 calc R . . . .
C47 C 0.1819(3) 0.66781(18) 0.0557(2) 0.0379(10) Uani 1 1 d . . . . .
B1 B 0.4530(3) 0.65610(15) 0.3177(2) 0.0166(8) Uani 1 1 d . . . . .
B2 B 0.1951(2) 0.76871(16) 0.3663(2) 0.0170(8) Uani 1 1 d . . . . .
C49 C 0.3164(3) 0.76056(19) 0.7462(3) 0.0514(13) Uani 1 1 d D U . . .
H49A H 0.350472 0.767329 0.710332 0.062 Uiso 0.66(2) 1 calc R . P B 1
H49B H 0.337777 0.784219 0.790142 0.062 Uiso 0.66(2) 1 calc R . P B 1
H49C H 0.330929 0.770909 0.799714 0.062 Uiso 0.34(2) 1 calc R . P B 2
H49D H 0.349782 0.783784 0.721511 0.062 Uiso 0.34(2) 1 calc R . P B 2
C58 C 0.4875(3) 0.5374(2) 0.6798(3) 0.0478(12) Uani 1 1 d . . . . .
H58A H 0.521003 0.541232 0.733410 0.057 Uiso 1 1 calc R . . . .
H58B H 0.514268 0.509109 0.656855 0.057 Uiso 1 1 calc R . . . .
C51 C 0.1974(3) 0.7179(2) 0.6645(3) 0.0547(13) Uani 1 1 d D . . . .
H51A H 0.134722 0.708694 0.654547 0.066 Uiso 1 1 calc R . . . .
H51B H 0.210580 0.721575 0.615869 0.066 Uiso 1 1 calc R . . . .
C66 C 0.2173(5) 0.4097(2) 0.7094(3) 0.0648(16) Uani 1 1 d . . . . .
H66A H 0.205278 0.379452 0.738723 0.078 Uiso 1 1 calc R . . . .
H66B H 0.274076 0.403958 0.698839 0.078 Uiso 1 1 calc R . . . .
C55 C 0.2857(3) 0.5887(2) 0.9034(3) 0.0536(13) Uani 1 1 d . . . . .
H55A H 0.244614 0.560187 0.907304 0.064 Uiso 1 1 calc R . . . .
H55B H 0.254895 0.623123 0.899652 0.064 Uiso 1 1 calc R . . . .
C67 C 0.2161(4) 0.4614(2) 0.7490(3) 0.0526(13) Uani 1 1 d . . . . .
H67A H 0.171612 0.460585 0.776573 0.063 Uiso 1 1 calc R . . . .
H67B H 0.274206 0.468621 0.785116 0.063 Uiso 1 1 calc R . . . .
C59 C 0.3891(3) 0.52631(19) 0.6699(3) 0.0539(14) Uani 1 1 d . . . . .
H59A H 0.361911 0.507568 0.622057 0.065 Uiso 1 1 calc R . . . .
H59B H 0.381728 0.504570 0.711930 0.065 Uiso 1 1 calc R . . . .
C61 C 0.0027(4) 0.6299(2) 0.7961(4) 0.0681(17) Uani 1 1 d D U . . .
H61A H 0.025565 0.605091 0.838487 0.082 Uiso 0.808(11) 1 calc R . P C 1
H61B H -0.029453 0.658983 0.812100 0.082 Uiso 0.808(11) 1 calc R . P C 1
H61C H 0.001451 0.668697 0.788263 0.082 Uiso 0.192(11) 1 calc R . P C 2
H61D H -0.016893 0.621977 0.840765 0.082 Uiso 0.192(11) 1 calc R . P C 2
C65 C 0.1429(4) 0.4182(2) 0.6373(3) 0.0591(15) Uani 1 1 d . . . . .
H65A H 0.148519 0.394308 0.596692 0.071 Uiso 1 1 calc R . . . .
H65B H 0.084919 0.412747 0.645544 0.071 Uiso 1 1 calc R . . . .
C63 C 0.0154(4) 0.5760(2) 0.6932(4) 0.0643(16) Uani 1 1 d D . . . .
H63A H 0.024468 0.538168 0.707338 0.077 Uiso 1 1 calc R . . . .
H63B H -0.004165 0.579011 0.637778 0.077 Uiso 1 1 calc R . . . .
C62 C -0.0525(4) 0.6026(2) 0.7293(5) 0.091(3) Uani 1 1 d D . . . .
H62A H -0.090541 0.628032 0.693941 0.110 Uiso 1 1 calc R . . . .
H62B H -0.089774 0.575530 0.743349 0.110 Uiso 1 1 calc R . . . .
C64 C 0.1565(4) 0.4754(2) 0.6195(3) 0.0621(15) Uani 1 1 d . . . . .
H64A H 0.196513 0.478119 0.587809 0.075 Uiso 1 1 calc R . . . .
H64B H 0.099904 0.492297 0.592876 0.075 Uiso 1 1 calc R . . . .
C56 C 0.3925(5) 0.6105(2) 0.6301(3) 0.0680(17) Uani 1 1 d . . . . .
H56A H 0.397120 0.646806 0.651008 0.082 Uiso 1 1 calc R . . . .
H56B H 0.358373 0.611948 0.576332 0.082 Uiso 1 1 calc R . . . .
C60 C 0.0754(4) 0.6509(2) 0.7664(3) 0.0427(18) Uani 0.808(11) 1 d D U P C 1
H60A H 0.055730 0.681925 0.733316 0.051 Uiso 0.808(11) 1 calc R . P C 1
H60B H 0.127956 0.660618 0.807830 0.051 Uiso 0.808(11) 1 calc R . P C 1
C48 C 0.3221(5) 0.7037(3) 0.7695(4) 0.035(2) Uani 0.66(2) 1 d D U P B 1
H48A H 0.380185 0.688657 0.771810 0.042 Uiso 0.66(2) 1 calc R . P B 1
H48B H 0.311837 0.699623 0.819164 0.042 Uiso 0.66(2) 1 calc R . P B 1
C54 C 0.3654(4) 0.5881(4) 0.9706(3) 0.091(2) Uani 1 1 d . . . . .
H54A H 0.375437 0.623574 0.994360 0.109 Uiso 1 1 calc R . . . .
H54B H 0.358156 0.562166 1.008218 0.109 Uiso 1 1 calc R . . . .
C57 C 0.4824(4) 0.5878(4) 0.6390(4) 0.109(3) Uani 1 1 d . . . . .
H57A H 0.491322 0.581654 0.589187 0.131 Uiso 1 1 calc R . . . .
H57B H 0.528227 0.612489 0.667655 0.131 Uiso 1 1 calc R . . . .
C52 C 0.4103(4) 0.5702(4) 0.8665(3) 0.097(3) Uani 1 1 d . . . . .
H52A H 0.423095 0.534446 0.850614 0.116 Uiso 1 1 calc R . . . .
H52B H 0.442415 0.596514 0.845068 0.116 Uiso 1 1 calc R . . . .
C53 C 0.4360(4) 0.5737(5) 0.9435(3) 0.130(4) Uani 1 1 d . . . . .
H53A H 0.483352 0.600356 0.959779 0.156 Uiso 1 1 calc R . . . .
H53B H 0.459730 0.539120 0.965228 0.156 Uiso 1 1 calc R . . . .
C48A C 0.3430(9) 0.7028(6) 0.740(2) 0.128(10) Uani 0.34(2) 1 d D U P B 2
H48C H 0.378206 0.698573 0.704813 0.153 Uiso 0.34(2) 1 calc R . P B 2
H48D H 0.375663 0.688106 0.789940 0.153 Uiso 0.34(2) 1 calc R . P B 2
C60A C 0.0906(13) 0.6085(15) 0.8047(10) 0.090(8) Uani 0.192(11) 1 d D U P C 2
H60C H 0.097781 0.572990 0.828297 0.108 Uiso 0.192(11) 1 calc R . P C 2
H60D H 0.136758 0.632401 0.834985 0.108 Uiso 0.192(11) 1 calc R . P C 2
F3A F 0.1824(11) 0.6237(6) 0.0190(9) 0.068(4) Uani 0.54(4) 1 d . U P A 2
F1A F 0.2441(19) 0.6981(13) 0.0484(8) 0.125(7) Uani 0.54(4) 1 d . U P A 2
F2A F 0.1063(18) 0.6896(13) 0.0208(8) 0.085(6) Uani 0.54(4) 1 d . U P A 2

loop_
_atom_site_aniso_label
_atom_site_aniso_U_11
_atom_site_aniso_U_22
_atom_site_aniso_U_33
_atom_site_aniso_U_23
_atom_site_aniso_U_13
_atom_site_aniso_U_12
Na1 0.0293(9) 0.0367(10) 0.0526(11) -0.0157(8) 0.0107(8) 0.0039(7)
F26 0.0224(11) 0.0225(11) 0.0260(11) 0.0044(9) 0.0096(9) 0.0037(8)
F31 0.0193(11) 0.0235(11) 0.0304(11) 0.0043(9) 0.0109(9) -0.0009(8)
F7 0.0155(11) 0.0363(12) 0.0232(11) 0.0002(9) 0.0063(8) -0.0055(9)
F17 0.0182(11) 0.0339(12) 0.0262(11) 0.0022(9) 0.0102(8) 0.0073(9)
F22 0.0274(12) 0.0226(11) 0.0290(11) 0.0030(9) 0.0125(9) 0.0062(9)
F21 0.0148(11) 0.0366(12) 0.0269(11) 0.0072(9) 0.0091(8) 0.0046(9)
F27 0.0241(12) 0.0197(11) 0.0313(12) 0.0033(9) 0.0057(9) -0.0011(9)
F36 0.0252(12) 0.0294(12) 0.0200(10) 0.0003(9) 0.0089(8) -0.0043(9)
F16 0.0262(12) 0.0374(13) 0.0200(11) 0.0008(9) 0.0071(9) -0.0011(10)
F11 0.0224(12) 0.0318(12) 0.0222(11) 0.0002(9) 0.0058(9) -0.0073(9)
F28 0.0255(12) 0.0331(13) 0.0314(12) 0.0067(10) 0.0030(9) 0.0093(10)
F32 0.0289(13) 0.0350(13) 0.0199(11) -0.0066(9) 0.0067(9) -0.0037(10)
F30 0.0186(12) 0.0332(13) 0.0376(13) -0.0024(10) 0.0111(9) -0.0072(9)
F18 0.0143(11) 0.0548(15) 0.0294(12) -0.0004(10) 0.0122(9) -0.0013(10)
F12 0.0315(13) 0.0332(13) 0.0288(12) 0.0002(10) 0.0048(10) 0.0112(10)
F20 0.0321(13) 0.0347(13) 0.0367(13) 0.0129(10) 0.0157(10) 0.0019(10)
F29 0.0151(11) 0.0476(14) 0.0321(12) 0.0015(10) 0.0008(9) 0.0008(10)
F25 0.0367(14) 0.0370(13) 0.0292(12) 0.0141(10) 0.0151(10) 0.0045(10)
F19 0.0289(13) 0.0440(14) 0.0359(13) 0.0050(11) 0.0199(10) -0.0082(10)
F8 0.0214(12) 0.0483(15) 0.0247(12) -0.0035(10) -0.0018(9) -0.0074(10)
F23 0.0399(15) 0.0419(14) 0.0334(13) -0.0003(10) 0.0234(11) 0.0120(11)
F10 0.0417(15) 0.0430(14) 0.0261(12) 0.0082(10) 0.0122(10) -0.0128(11)
F9 0.0416(15) 0.0506(15) 0.0150(11) 0.0050(10) 0.0009(10) -0.0072(12)
F15 0.0499(16) 0.0525(16) 0.0223(12) -0.0101(11) 0.0125(11) -0.0114(12)
F13 0.0489(16) 0.0273(13) 0.0514(15) -0.0045(11) 0.0236(12) 0.0066(11)
F24 0.0474(16) 0.0543(16) 0.0294(12) 0.0098(11) 0.0270(11) 0.0073(12)
F33 0.0371(15) 0.0347(14) 0.0458(15) -0.0145(11) 0.0060(11) -0.0129(11)
F14 0.0612(18) 0.0407(15) 0.0460(15) -0.0221(12) 0.0319(13) -0.0154(13)
F35 0.0477(16) 0.0465(15) 0.0359(13) 0.0108(11) 0.0202(12) -0.0146(12)
F34 0.0499(17) 0.0356(15) 0.0615(17) 0.0064(13) 0.0117(13) -0.0230(12)
N2 0.0109(14) 0.0190(15) 0.0163(14) 0.0004(11) 0.0049(11) -0.0016(11)
N1 0.0125(15) 0.0242(16) 0.0159(14) 0.0004(12) 0.0060(11) -0.0011(12)
F6 0.074(2) 0.107(3) 0.0557(19) -0.0045(18) 0.0264(16) -0.061(2)
F3 0.153(13) 0.072(10) 0.032(6) -0.034(7) 0.035(7) -0.069(10)
O4 0.051(2) 0.0321(17) 0.0500(19) 0.0075(14) 0.0269(15) 0.0125(14)
O2 0.057(2) 0.0355(18) 0.0426(18) -0.0091(14) 0.0138(15) 0.0014(15)
F5 0.100(3) 0.0466(19) 0.111(3) -0.0223(18) 0.061(2) -0.0378(18)
F4 0.0224(17) 0.094(3) 0.162(4) 0.046(3) 0.0181(19) -0.0126(16)
O3 0.0312(19) 0.097(3) 0.0392(18) -0.0187(18) 0.0113(14) -0.0028(18)
O1 0.033(2) 0.066(2) 0.089(3) -0.041(2) 0.0250(18) -0.0055(17)
O5 0.033(2) 0.0369(19) 0.113(3) -0.026(2) -0.0018(19) 0.0049(15)
C37 0.0123(17) 0.0185(17) 0.0168(16) 0.0030(13) 0.0062(13) -0.0012(13)
C38 0.0130(17) 0.0239(19) 0.0163(17) 0.0007(14) 0.0045(13) -0.0010(14)
F1 0.028(6) 0.117(10) 0.023(5) 0.005(5) 0.012(3) 0.005(8)
C40 0.0150(18) 0.0178(17) 0.0194(17) 0.0005(14) 0.0053(13) 0.0046(13)
C30 0.022(2) 0.0200(18) 0.0208(18) -0.0021(14) 0.0121(14) -0.0018(14)
F2 0.099(12) 0.084(9) 0.049(7) 0.045(6) 0.047(8) 0.064(8)
C25 0.0149(18) 0.0212(18) 0.0215(18) -0.0025(14) 0.0094(14) 0.0012(14)
C24 0.0148(18) 0.0244(19) 0.0236(18) -0.0006(15) 0.0072(14) 0.0013(14)
C27 0.0147(18) 0.031(2) 0.0241(19) -0.0072(16) 0.0102(14) -0.0045(15)
C1 0.0119(17) 0.028(2) 0.0235(18) -0.0017(15) 0.0101(14) -0.0026(14)
C39 0.0164(18) 0.0215(18) 0.0149(16) -0.0014(13) 0.0053(13) -0.0020(14)
C8 0.0175(19) 0.0228(19) 0.0205(18) -0.0011(14) 0.0063(14) -0.0008(14)
C19 0.0148(18) 0.0243(19) 0.0178(17) -0.0024(14) 0.0056(13) -0.0025(14)
C29 0.0202(19) 0.027(2) 0.0199(18) 0.0024(15) 0.0066(14) 0.0077(15)
C26 0.0174(18) 0.0204(18) 0.0218(18) 0.0022(14) 0.0103(14) 0.0049(14)
C28 0.0145(19) 0.035(2) 0.0219(19) -0.0028(16) 0.0058(14) 0.0028(15)
C14 0.0196(19) 0.028(2) 0.0173(17) -0.0001(15) 0.0078(14) 0.0037(15)
C18 0.0152(18) 0.030(2) 0.0202(18) -0.0012(15) 0.0068(14) 0.0033(15)
C41 0.0165(18) 0.0213(19) 0.0215(18) -0.0016(14) 0.0046(14) 0.0011(14)
C7 0.0134(17) 0.0251(19) 0.0176(17) -0.0010(14) 0.0062(13) 0.0042(14)
C13 0.0171(18) 0.0257(19) 0.0165(17) -0.0052(14) 0.0077(13) -0.0019(14)
C20 0.0182(19) 0.0242(19) 0.0228(18) 0.0016(15) 0.0053(14) 0.0020(15)
C6 0.0177(19) 0.032(2) 0.0215(18) 0.0004(16) 0.0112(14) -0.0044(15)
C2 0.023(2) 0.028(2) 0.0235(19) -0.0008(16) 0.0102(15) 0.0011(16)
C31 0.0153(18) 0.0178(18) 0.0240(18) 0.0012(14) 0.0064(14) 0.0020(14)
C45 0.0137(18) 0.0238(19) 0.0268(19) 0.0005(15) 0.0064(14) 0.0021(14)
C5 0.027(2) 0.041(2) 0.0204(19) -0.0057(17) 0.0124(16) -0.0103(18)
C9 0.027(2) 0.026(2) 0.0237(19) 0.0034(15) 0.0092(15) -0.0023(16)
C23 0.0185(19) 0.029(2) 0.0211(18) 0.0072(15) 0.0049(14) 0.0009(15)
C21 0.024(2) 0.033(2) 0.0234(19) -0.0028(16) 0.0129(15) 0.0029(16)
C32 0.020(2) 0.025(2) 0.0233(19) 0.0011(15) 0.0075(14) 0.0029(15)
C17 0.026(2) 0.030(2) 0.0170(17) 0.0020(15) 0.0085(15) 0.0010(16)
C36 0.0192(19) 0.0228(19) 0.0244(19) 0.0017(15) 0.0067(14) 0.0014(15)
C12 0.0136(18) 0.0256(19) 0.0218(18) 0.0026(14) 0.0078(14) 0.0016(14)
C11 0.0185(19) 0.030(2) 0.0208(18) -0.0048(15) 0.0016(14) -0.0007(15)
C15 0.0125(18) 0.040(2) 0.0238(19) -0.0042(16) 0.0097(14) 0.0019(16)
C42 0.024(2) 0.028(2) 0.0206(18) -0.0014(15) 0.0040(15) 0.0018(16)
C3 0.031(2) 0.030(2) 0.035(2) -0.0004(17) 0.0191(18) 0.0023(17)
C44 0.0170(19) 0.025(2) 0.031(2) -0.0024(16) 0.0046(15) -0.0038(15)
C16 0.022(2) 0.034(2) 0.0220(19) -0.0023(16) 0.0133(15) -0.0084(16)
C4 0.034(2) 0.033(2) 0.039(2) -0.0146(19) 0.0250(19) -0.0130(18)
C10 0.026(2) 0.036(2) 0.0164(18) 0.0038(16) 0.0044(15) 0.0022(17)
C43 0.021(2) 0.027(2) 0.027(2) -0.0066(16) -0.0031(15) -0.0016(16)
C35 0.029(2) 0.028(2) 0.034(2) 0.0092(17) 0.0120(17) -0.0014(17)
C22 0.030(2) 0.041(2) 0.0225(19) 0.0056(17) 0.0140(16) -0.0021(18)
C33 0.023(2) 0.026(2) 0.033(2) -0.0063(17) 0.0016(16) -0.0029(16)
C46 0.026(2) 0.037(3) 0.046(3) -0.004(2) 0.0043(19) -0.0101(19)
C34 0.028(2) 0.023(2) 0.047(3) 0.0052(18) 0.0093(18) -0.0084(17)
C50 0.033(2) 0.030(2) 0.043(2) 0.0010(19) 0.0140(19) 0.0008(18)
C47 0.043(3) 0.044(3) 0.021(2) -0.0022(19) 0.0005(19) -0.002(2)
B1 0.016(2) 0.020(2) 0.0158(19) 0.0016(15) 0.0081(15) 0.0006(15)
B2 0.0109(19) 0.025(2) 0.0157(18) -0.0003(16) 0.0051(14) -0.0017(15)
C49 0.038(3) 0.043(3) 0.062(3) 0.003(2) -0.003(2) -0.004(2)
C58 0.044(3) 0.054(3) 0.048(3) -0.011(2) 0.016(2) 0.003(2)
C51 0.046(3) 0.058(3) 0.053(3) -0.008(3) 0.003(2) -0.007(3)
C66 0.105(5) 0.035(3) 0.054(3) -0.001(2) 0.021(3) -0.004(3)
C55 0.044(3) 0.070(4) 0.055(3) -0.004(3) 0.027(2) -0.001(3)
C67 0.064(4) 0.050(3) 0.043(3) 0.003(2) 0.016(2) -0.006(3)
C59 0.056(3) 0.039(3) 0.083(4) -0.002(3) 0.045(3) 0.004(2)
C61 0.094(5) 0.046(3) 0.084(4) 0.012(3) 0.057(4) 0.011(3)
C65 0.051(3) 0.066(4) 0.066(4) -0.034(3) 0.027(3) -0.014(3)
C63 0.051(4) 0.052(3) 0.089(4) -0.007(3) 0.018(3) -0.019(3)
C62 0.031(3) 0.042(3) 0.209(9) -0.013(4) 0.047(4) -0.004(2)
C64 0.061(4) 0.075(4) 0.044(3) -0.015(3) 0.005(3) 0.010(3)
C56 0.107(5) 0.041(3) 0.068(4) 0.006(3) 0.044(4) -0.001(3)
C60 0.035(3) 0.042(4) 0.050(4) -0.011(3) 0.012(3) 0.009(3)
C48 0.018(4) 0.041(4) 0.041(4) -0.010(3) 0.002(3) 0.003(3)
C54 0.063(4) 0.164(7) 0.043(3) -0.013(4) 0.011(3) 0.019(4)
C57 0.041(4) 0.172(8) 0.110(6) 0.084(6) 0.015(4) -0.018(4)
C52 0.040(4) 0.189(9) 0.060(4) -0.016(5) 0.013(3) 0.007(4)
C53 0.051(4) 0.287(13) 0.048(4) -0.034(6) 0.007(3) 0.046(6)
C48A 0.048(11) 0.069(10) 0.26(2) -0.052(17) 0.038(16) -0.020(9)
C60A 0.094(15) 0.10(2) 0.086(12) 0.013(18) 0.041(16) 0.012(16)
F3A 0.105(8) 0.074(8) 0.038(6) -0.002(5) 0.041(5) 0.051(8)
F1A 0.192(18) 0.157(13) 0.021(5) -0.002(6) 0.021(8) -0.137(12)
F2A 0.102(11) 0.135(15) 0.015(4) 0.024(6) 0.010(5) 0.063(10)

loop_
_atom_type_symbol
_atom_type_description
_atom_type_scat_dispersion_real
_atom_type_scat_dispersion_imag
_atom_type_scat_source
C C 0.0033 0.0016 'International Tables Vol C Tables 4.2.6.8 and 6.1.1.4'
H H 0.0000 0.0000 'International Tables Vol C Tables 4.2.6.8 and 6.1.1.4'
B B 0.0013 0.0007 'International Tables Vol C Tables 4.2.6.8 and 6.1.1.4'
F F 0.0171 0.0103 'International Tables Vol C Tables 4.2.6.8 and 6.1.1.4'
N N 0.0061 0.0033 'International Tables Vol C Tables 4.2.6.8 and 6.1.1.4'
Na Na 0.0362 0.0249 'International Tables Vol C Tables 4.2.6.8 and 6.1.1.4'
O O 0.0106 0.0060 'International Tables Vol C Tables 4.2.6.8 and 6.1.1.4'

loop_
_geom_angle_atom_site_label_1
_geom_angle_atom_site_label_2
_geom_angle_atom_site_label_3
_geom_angle
O4 Na1 O3 93.44(13)
O4 Na1 O1 163.57(15)
O2 Na1 O4 90.08(12)
O2 Na1 O3 98.14(14)
O2 Na1 O1 89.60(13)
O1 Na1 O3 102.87(14)
O5 Na1 O4 88.65(14)
O5 Na1 O2 167.42(15)
O5 Na1 O3 94.43(15)
O5 Na1 O1 88.10(14)
C37 N2 C38 105.4(3)
C37 N2 B1 128.5(3)
C38 N2 B1 125.4(3)
C37 N1 C39 105.9(3)
C37 N1 B2 128.1(3)
C39 N1 B2 125.9(3)
C59 O4 Na1 120.8(3)
C59 O4 C56 106.8(4)
C56 O4 Na1 131.8(3)
C67 O2 Na1 123.0(3)
C67 O2 C64 109.5(4)
C64 O2 Na1 127.2(3)
C55 O3 Na1 125.8(3)
C55 O3 C52 108.2(4)
C52 O3 Na1 125.9(3)
C63 O1 Na1 127.2(3)
C63 O1 C60 111.3(4)
C63 O1 C60A 99.7(12)
C60 O1 Na1 121.5(3)
C60A O1 Na1 112.4(7)
C51 O5 Na1 130.0(3)
C51 O5 C48 109.8(4)
C51 O5 C48A 106.4(7)
C48 O5 Na1 119.3(4)
C48A O5 Na1 121.2(6)
N2 C37 C40 123.7(3)
N1 C37 N2 111.3(3)
N1 C37 C40 124.9(3)
N2 C38 H38 125.5
C39 C38 N2 109.0(3)
C39 C38 H38 125.5
C41 C40 C37 119.4(3)
C41 C40 C45 119.0(3)
C45 C40 C37 121.6(3)
F27 C30 C25 121.3(3)
F27 C30 C29 114.8(3)
C29 C30 C25 123.8(3)
C30 C25 B1 127.5(3)
C26 C25 C30 112.7(3)
C26 C25 B1 119.6(3)
F26 C24 C19 120.8(3)
F26 C24 C23 115.4(3)
C23 C24 C19 123.8(3)
F30 C27 C26 120.1(3)
F30 C27 C28 120.9(3)
C28 C27 C26 119.0(3)
C6 C1 C2 112.7(3)
C6 C1 B2 121.1(3)
C2 C1 B2 125.8(3)
N1 C39 H39 125.9
C38 C39 N1 108.3(3)
C38 C39 H39 125.9
F11 C8 C7 119.3(3)
F11 C8 C9 116.0(3)
C9 C8 C7 124.7(3)
C24 C19 C20 113.4(3)
C24 C19 B1 127.7(3)
C20 C19 B1 118.3(3)
F28 C29 C30 119.8(3)
F28 C29 C28 120.2(3)
C28 C29 C30 120.0(3)
F31 C26 C25 119.8(3)
F31 C26 C27 115.0(3)
C27 C26 C25 125.2(3)
F29 C28 C27 120.8(3)
F29 C28 C29 120.0(3)
C27 C28 C29 119.2(3)
F17 C14 C13 119.0(3)
F17 C14 C15 116.9(3)
C15 C14 C13 124.1(3)
F21 C18 C13 120.4(3)
F21 C18 C17 115.1(3)
C17 C18 C13 124.5(3)
C40 C41 H41 119.8
C42 C41 C40 120.4(3)
C42 C41 H41 119.8
C8 C7 B2 117.4(3)
C12 C7 C8 113.2(3)
C12 C7 B2 129.1(3)
C14 C13 B2 118.6(3)
C18 C13 C14 113.2(3)
C18 C13 B2 127.8(3)
F22 C20 C19 119.2(3)
F22 C20 C21 116.2(3)
C21 C20 C19 124.6(3)
F16 C6 C1 119.5(3)
F16 C6 C5 115.5(3)
C1 C6 C5 125.0(4)
F12 C2 C1 121.5(3)
F12 C2 C3 114.3(3)
C3 C2 C1 124.3(3)
C32 C31 B1 127.4(3)
C36 C31 C32 113.9(3)
C36 C31 B1 118.4(3)
C40 C45 H45 120.0
C44 C45 C40 120.1(3)
C44 C45 H45 120.0
F15 C5 C6 120.6(4)
F15 C5 C4 120.8(3)
C4 C5 C6 118.5(3)
F10 C9 C8 121.2(3)
F10 C9 C10 119.7(3)
C8 C9 C10 119.1(3)
F25 C23 C24 120.1(3)
F25 C23 C22 120.3(3)
C22 C23 C24 119.6(3)
F23 C21 C20 120.8(3)
F23 C21 C22 120.2(3)
C22 C21 C20 118.9(3)
F32 C32 C31 121.9(3)
F32 C32 C33 115.1(3)
C33 C32 C31 123.0(3)
F20 C17 C18 120.9(3)
F20 C17 C16 119.5(3)
C18 C17 C16 119.7(3)
F36 C36 C31 119.0(3)
F36 C36 C35 116.7(3)
C35 C36 C31 124.4(3)
F7 C12 C7 121.0(3)
F7 C12 C11 114.7(3)
C7 C12 C11 124.4(3)
F8 C11 C12 120.8(3)
F8 C11 C10 119.4(3)
C10 C11 C12 119.8(3)
F18 C15 C14 120.2(3)
F18 C15 C16 120.0(3)
C16 C15 C14 119.8(3)
C41 C42 C43 120.5(3)
C41 C42 C47 119.6(4)
C43 C42 C47 119.9(3)
F13 C3 C2 120.5(4)
F13 C3 C4 120.0(4)
C4 C3 C2 119.5(4)
C45 C44 C43 121.0(3)
C45 C44 C46 120.5(3)
C43 C44 C46 118.4(3)
F19 C16 C17 120.2(3)
F19 C16 C15 121.2(3)
C15 C16 C17 118.6(3)
F14 C4 C5 119.4(4)
F14 C4 C3 120.7(4)
C3 C4 C5 119.9(4)
F9 C10 C9 119.7(3)
F9 C10 C11 121.4(3)
C11 C10 C9 118.9(3)
C42 C43 H43 120.5
C44 C43 C42 119.0(3)
C44 C43 H43 120.5
F35 C35 C36 120.4(4)
F35 C35 C34 119.9(3)
C34 C35 C36 119.6(4)
F24 C22 C23 120.5(3)
F24 C22 C21 119.8(3)
C23 C22 C21 119.7(3)
F33 C33 C32 119.8(3)
F33 C33 C34 120.0(3)
C34 C33 C32 120.1(3)
F6 C46 F5 104.7(4)
F6 C46 C44 113.1(3)
F5 C46 C44 112.2(4)
F4 C46 F6 107.2(4)
F4 C46 F5 105.9(4)
F4 C46 C44 113.1(4)
F34 C34 C35 120.9(4)
F34 C34 C33 120.2(4)
C35 C34 C33 118.9(3)
H50A C50 H50B 109.4
C49 C50 H50A 111.7
C49 C50 H50B 111.7
C51 C50 H50A 111.7
C51 C50 H50B 111.7
C51 C50 C49 100.6(4)
F3 C47 F1 104.1(12)
F3 C47 F2 104.4(15)
F3 C47 C42 113.9(9)
F1 C47 F2 104.1(12)
F1 C47 C42 112.4(7)
F2 C47 C42 116.7(9)
F3A C47 C42 112.8(8)
F3A C47 F2A 104.1(12)
F1A C47 C42 113.6(7)
F1A C47 F3A 109.1(15)
F1A C47 F2A 108.8(12)
F2A C47 C42 108.0(10)
N2 B1 C25 108.5(3)
N2 B1 C19 113.8(3)
N2 B1 C31 104.1(3)
C19 B1 C25 102.7(3)
C19 B1 C31 113.5(3)
C31 B1 C25 114.5(3)
N1 B2 C1 110.5(3)
N1 B2 C7 103.2(2)
N1 B2 C13 111.6(3)
C7 B2 C1 112.9(3)
C7 B2 C13 115.6(3)
C13 B2 C1 103.2(3)
C50 C49 H49A 111.3
C50 C49 H49B 111.3
C50 C49 H49C 109.5
C50 C49 H49D 109.5
C50 C49 C48A 110.7(4)
H49A C49 H49B 109.2
H49C C49 H49D 108.1
C48 C49 C50 102.6(4)
C48 C49 H49A 111.3
C48 C49 H49B 111.3
C48A C49 H49C 109.5
C48A C49 H49D 109.5
H58A C58 H58B 109.4
C59 C58 H58A 111.5
C59 C58 H58B 111.5
C57 C58 H58A 111.5
C57 C58 H58B 111.5
C57 C58 C59 101.2(4)
O5 C51 C50 105.1(4)
O5 C51 H51A 110.7
O5 C51 H51B 110.7
C50 C51 H51A 110.7
C50 C51 H51B 110.7
H51A C51 H51B 108.8
H66A C66 H66B 109.4
C67 C66 H66A 111.6
C67 C66 H66B 111.6
C67 C66 C65 101.1(4)
C65 C66 H66A 111.6
C65 C66 H66B 111.6
O3 C55 H55A 110.5
O3 C55 H55B 110.5
O3 C55 C54 106.4(4)
H55A C55 H55B 108.6
C54 C55 H55A 110.5
C54 C55 H55B 110.5
O2 C67 C66 106.0(4)
O2 C67 H67A 110.5
O2 C67 H67B 110.5
C66 C67 H67A 110.5
C66 C67 H67B 110.5
H67A C67 H67B 108.7
O4 C59 C58 104.6(4)
O4 C59 H59A 110.8
O4 C59 H59B 110.8
C58 C59 H59A 110.8
C58 C59 H59B 110.8
H59A C59 H59B 108.9
H61A C61 H61B 109.4
H61C C61 H61D 109.0
C62 C61 H61A 111.6
C62 C61 H61B 111.6
C62 C61 H61C 111.0
C62 C61 H61D 111.0
C62 C61 C60 100.8(5)
C60 C61 H61A 111.6
C60 C61 H61B 111.6
C60A C61 H61C 111.0
C60A C61 H61D 111.0
C60A C61 C62 103.7(11)
C66 C65 H65A 111.4
C66 C65 H65B 111.4
H65A C65 H65B 109.3
C64 C65 C66 101.7(4)
C64 C65 H65A 111.4
C64 C65 H65B 111.4
O1 C63 H63A 111.2
O1 C63 H63B 111.2
O1 C63 C62 102.6(4)
H63A C63 H63B 109.2
C62 C63 H63A 111.2
C62 C63 H63B 111.2
C61 C62 C63 104.1(5)
C61 C62 H62A 110.9
C61 C62 H62B 110.9
C63 C62 H62A 110.9
C63 C62 H62B 110.9
H62A C62 H62B 109.0
O2 C64 C65 105.1(4)
O2 C64 H64A 110.7
O2 C64 H64B 110.7
C65 C64 H64A 110.7
C65 C64 H64B 110.7
H64A C64 H64B 108.8
O4 C56 H56A 110.5
O4 C56 H56B 110.5
O4 C56 C57 106.3(4)
H56A C56 H56B 108.7
C57 C56 H56A 110.5
C57 C56 H56B 110.5
O1 C60 C61 101.8(4)
O1 C60 H60A 111.4
O1 C60 H60B 111.4
C61 C60 H60A 111.4
C61 C60 H60B 111.4
H60A C60 H60B 109.3
O5 C48 C49 103.6(5)
O5 C48 H48A 111.0
O5 C48 H48B 111.0
C49 C48 H48A 111.0
C49 C48 H48B 111.0
H48A C48 H48B 109.0
C55 C54 H54A 110.5
C55 C54 H54B 110.5
H54A C54 H54B 108.7
C53 C54 C55 106.0(5)
C53 C54 H54A 110.5
C53 C54 H54B 110.5
C58 C57 C56 107.1(5)
C58 C57 H57A 110.3
C58 C57 H57B 110.3
C56 C57 H57A 110.3
C56 C57 H57B 110.3
H57A C57 H57B 108.6
O3 C52 H52A 110.2
O3 C52 H52B 110.2
H52A C52 H52B 108.5
C53 C52 O3 107.8(5)
C53 C52 H52A 110.2
C53 C52 H52B 110.2
C54 C53 H53A 109.4
C54 C53 H53B 109.4
C52 C53 C54 111.3(6)
C52 C53 H53A 109.4
C52 C53 H53B 109.4
H53A C53 H53B 108.0
O5 C48A C49 99.3(8)
O5 C48A H48C 111.9
O5 C48A H48D 111.9
C49 C48A H48C 111.9
C49 C48A H48D 111.9
H48C C48A H48D 109.6
O1 C60A H60C 111.4
O1 C60A H60D 111.4
C61 C60A O1 101.7(11)
C61 C60A H60C 111.4
C61 C60A H60D 111.4
H60C C60A H60D 109.3

loop_
_geom_bond_atom_site_label_1
_geom_bond_atom_site_label_2
_geom_bond_distance
Na1 O4 2.314(3)
Na1 O2 2.311(3)
Na1 O3 2.327(4)
Na1 O1 2.325(4)
Na1 O5 2.291(4)
F26 C24 1.350(4)
F31 C26 1.364(4)
F7 C12 1.362(4)
F17 C14 1.352(4)
F22 C20 1.358(4)
F21 C18 1.370(4)
F27 C30 1.350(4)
F36 C36 1.351(4)
F16 C6 1.360(4)
F11 C8 1.356(4)
F28 C29 1.343(4)
F32 C32 1.346(4)
F30 C27 1.351(4)
F18 C15 1.348(4)
F12 C2 1.350(4)
F20 C17 1.349(4)
F29 C28 1.346(4)
F25 C23 1.345(4)
F19 C16 1.338(4)
F8 C11 1.349(4)
F23 C21 1.346(4)
F10 C9 1.347(4)
F9 C10 1.340(4)
F15 C5 1.339(4)
F13 C3 1.344(5)
F24 C22 1.356(4)
F33 C33 1.344(4)
F14 C4 1.354(4)
F35 C35 1.352(4)
F34 C34 1.341(4)
N2 C37 1.356(4)
N2 C38 1.379(4)
N2 B1 1.605(5)
N1 C37 1.344(4)
N1 C39 1.385(4)
N1 B2 1.603(5)
F6 C46 1.327(5)
F3 C47 1.294(14)
O4 C59 1.405(5)
O4 C56 1.408(6)
O2 C67 1.412(6)
O2 C64 1.458(6)
F5 C46 1.329(5)
F4 C46 1.313(5)
O3 C55 1.415(5)
O3 C52 1.463(7)
O1 C63 1.414(6)
O1 C60 1.448(6)
O1 C60A 1.501(17)
O5 C51 1.437(6)
O5 C48 1.464(7)
O5 C48A 1.520(13)
C37 C40 1.495(5)
C38 H38 0.9500
C38 C39 1.346(5)
F1 C47 1.330(14)
C40 C41 1.395(5)
C40 C45 1.395(5)
C30 C25 1.389(5)
C30 C29 1.387(5)
F2 C47 1.33(2)
C25 C26 1.387(5)
C25 B1 1.664(5)
C24 C19 1.389(5)
C24 C23 1.387(5)
C27 C26 1.384(5)
C27 C28 1.361(5)
C1 C6 1.385(5)
C1 C2 1.398(5)
C1 B2 1.660(5)
C39 H39 0.9500
C8 C7 1.397(5)
C8 C9 1.367(5)
C19 C20 1.393(5)
C19 B1 1.643(5)
C29 C28 1.369(5)
C14 C13 1.397(5)
C14 C15 1.378(5)
C18 C13 1.381(5)
C18 C17 1.379(5)
C41 H41 0.9500
C41 C42 1.384(5)
C7 C12 1.380(5)
C7 B2 1.642(5)
C13 B2 1.654(5)
C20 C21 1.380(5)
C6 C5 1.390(5)
C2 C3 1.385(5)
C31 C32 1.393(5)
C31 C36 1.390(5)
C31 B1 1.652(5)
C45 H45 0.9500
C45 C44 1.380(5)
C5 C4 1.375(6)
C9 C10 1.390(5)
C23 C22 1.369(5)
C21 C22 1.372(5)
C32 C33 1.390(5)
C17 C16 1.379(5)
C36 C35 1.374(5)
C12 C11 1.381(5)
C11 C10 1.366(5)
C15 C16 1.374(5)
C42 C43 1.390(5)
C42 C47 1.494(5)
C3 C4 1.362(6)
C44 C43 1.388(5)
C44 C46 1.496(5)
C43 H43 0.9500
C35 C34 1.372(6)
C33 C34 1.374(6)
C50 H50A 0.9900
C50 H50B 0.9900
C50 C49 1.523(6)
C50 C51 1.494(6)
C47 F3A 1.308(13)
C47 F1A 1.290(15)
C47 F2A 1.31(2)
C49 H49A 0.9900
C49 H49B 0.9900
C49 H49C 0.9900
C49 H49D 0.9900
C49 C48 1.494(9)
C49 C48A 1.531(16)
C58 H58A 0.9900
C58 H58B 0.9900
C58 C59 1.550(7)
C58 C57 1.471(8)
C51 H51A 0.9900
C51 H51B 0.9900
C66 H66A 0.9900
C66 H66B 0.9900
C66 C67 1.502(7)
C66 C65 1.525(8)
C55 H55A 0.9900
C55 H55B 0.9900
C55 C54 1.500(8)
C67 H67A 0.9900
C67 H67B 0.9900
C59 H59A 0.9900
C59 H59B 0.9900
C61 H61A 0.9900
C61 H61B 0.9900
C61 H61C 0.9900
C61 H61D 0.9900
C61 C62 1.469(9)
C61 C60 1.518(7)
C61 C60A 1.466(17)
C65 H65A 0.9900
C65 H65B 0.9900
C65 C64 1.512(8)
C63 H63A 0.9900
C63 H63B 0.9900
C63 C62 1.580(8)
C62 H62A 0.9900
C62 H62B 0.9900
C64 H64A 0.9900
C64 H64B 0.9900
C56 H56A 0.9900
C56 H56B 0.9900
C56 C57 1.508(9)
C60 H60A 0.9900
C60 H60B 0.9900
C48 H48A 0.9900
C48 H48B 0.9900
C54 H54A 0.9900
C54 H54B 0.9900
C54 C53 1.410(8)
C57 H57A 0.9900
C57 H57B 0.9900
C52 H52A 0.9900
C52 H52B 0.9900
C52 C53 1.374(8)
C53 H53A 0.9900
C53 H53B 0.9900
C48A H48C 0.9900
C48A H48D 0.9900
C60A H60C 0.9900
C60A H60D 0.9900
